data_2012086
loop_
_publ_author_name
'Skakle, Janet M. S.'
'Wardell, James L.'
'Wardell, Solange M. S. V.'

_publ_section_title
;
 Diphenyl(2-thioxo-1,3-dithiole-4,5-dithiolato-<i>S</i>,<i>S</i>')plumbane
 at 295K and
 diphenyl(2-thioxo-1,3-dithiole-4,5-dithiolato-<i>S</i>,<i>S</i>')stannane
 at 150K
;
_journal_issue 7
_journal_name_full 'Acta Crystallographica Section C'
_journal_page_first 787
_journal_page_last 789
_journal_paper_doi 10.1107/S0108270101004474
_journal_volume 57
_journal_year 2001
_chemical_formula_iupac '[Pb (C3 S5) (C6 H5)2]'
_chemical_formula_moiety 'C15 H10 Pb S5'
_chemical_formula_sum 'C15 H10 Pb S5'
_chemical_formula_weight 557.73
_chemical_name_systematic
;
(2-thioxo-1,3-dithiole-4,5-dithiolato-S,S')diphenylplumbane
;
_space_group_IT_number 33
_symmetry_cell_setting orthorhombic
_symmetry_space_group_name_Hall 'P 2c -2n'
_symmetry_space_group_name_H-M 'P n a 21'
_audit_creation_method SHELXL97
_cell_angle_alpha 90
_cell_angle_beta 90
_cell_angle_gamma 90
_cell_formula_units_Z 4
_cell_length_a 17.5109(9)
_cell_length_b 9.5222(5)
_cell_length_c 10.3232(5)
_cell_measurement_reflns_used 4683
_cell_measurement_temperature 295(2)
_cell_measurement_theta_max 30.1
_cell_measurement_theta_min 2.3
_cell_volume 1721.31(15)
_computing_cell_refinement 'SAINT (Bruker, 1999)'
_computing_data_collection 'SMART (Bruker, 1999)'
_computing_data_reduction SAINT
_computing_molecular_graphics
;ORTEX in OSCAIL (McArdle, 1994, 2000) and ORTEP-3 for Windows (Farrugia,
 1997)
;
_computing_publication_material 'CIFTAB (Sheldrick, 1997)'
_computing_structure_refinement 'SHELXL97 (Sheldrick, 1997)'
_computing_structure_solution 'SHELXS86 (Sheldrick, 1990)'
_diffrn_ambient_temperature 295(2)
_diffrn_measured_fraction_theta_full 1.00
_diffrn_measured_fraction_theta_max 1.00
_diffrn_measurement_device_type 'Bruker SMART CCD area-detector'
_diffrn_measurement_method \f/\w
_diffrn_radiation_monochromator graphite
_diffrn_radiation_source 'fine-focus sealed tube'
_diffrn_radiation_type MoK\a
_diffrn_radiation_wavelength .71073
_diffrn_reflns_av_R_equivalents .10
_diffrn_reflns_av_sigmaI/netI .081
_diffrn_reflns_limit_h_max 26
_diffrn_reflns_limit_h_min -26
_diffrn_reflns_limit_k_max 12
_diffrn_reflns_limit_k_min -14
_diffrn_reflns_limit_l_max 15
_diffrn_reflns_limit_l_min -12
_diffrn_reflns_number 16869
_diffrn_reflns_theta_full 32.5
_diffrn_reflns_theta_max 32.5
_diffrn_reflns_theta_min 2.3
_diffrn_standards_decay_% negligible
_exptl_absorpt_coefficient_mu 10.40
_exptl_absorpt_correction_T_max .819
_exptl_absorpt_correction_T_min .181
_exptl_absorpt_correction_type multi-scan
_exptl_absorpt_process_details '(SADABS; Bruker, 1999)'
_exptl_crystal_colour 'dark red'
_exptl_crystal_density_diffrn 2.152
_exptl_crystal_density_method 'not measured'
_exptl_crystal_description plate
_exptl_crystal_F_000 1048
_exptl_crystal_size_max .25
_exptl_crystal_size_mid .18
_exptl_crystal_size_min .02
_refine_diff_density_max 1.89
_refine_diff_density_min -2.04
_refine_ls_abs_structure_details '(Flack, 1983)'
_refine_ls_abs_structure_Flack .015(14)
_refine_ls_extinction_method none
_refine_ls_goodness_of_fit_ref 1.01
_refine_ls_hydrogen_treatment constr
_refine_ls_matrix_type full
_refine_ls_number_parameters 190
_refine_ls_number_reflns 5088
_refine_ls_number_restraints 1
_refine_ls_restrained_S_all 1.01
_refine_ls_R_factor_all .106
_refine_ls_R_factor_gt .055
_refine_ls_shift/su_max <0.001
_refine_ls_shift/su_mean .000
_refine_ls_structure_factor_coef Fsqd
_refine_ls_weighting_details 'w = 1/[\s^2^(Fo^2^)+(0.0573P)^2^+8.9418P] where P=(Fo^2^+2Fc^2^)/3'
_refine_ls_weighting_scheme calc
_refine_ls_wR_factor_ref .140
_reflns_number_gt 3310
_reflns_number_total 5088
_reflns_threshold_expression I>2\s(I)
_cod_data_source_file gg1047.cif
_cod_data_source_block III
_cod_original_sg_symbol_H-M Pna21
_cod_database_code 2012086
_cod_database_fobs_code 2012086

loop_
_symmetry_equiv_pos_as_xyz
'x, y, z'
'-x, -y, z+1/2'
'x+1/2, -y+1/2, z'
'-x+1/2, y+1/2, z+1/2'

loop_
_atom_site_label
_atom_site_fract_x
_atom_site_fract_y
_atom_site_fract_z
_atom_site_U_iso_or_equiv
_atom_site_adp_type
_atom_site_calc_flag
_atom_site_refinement_flags
_atom_site_occupancy
_atom_site_disorder_assembly
_atom_site_disorder_group
_atom_site_type_symbol
Pb1 .08628(2) .13212(3) -.00325(8) .03829(13) Uani d . 1 . . Pb
S1 .1517(2) .2027(4) .2122(3) .0436(7) Uani d . 1 . . S
S2 .1990(2) .2470(4) -.1204(4) .0467(8) Uani d . 1 . . S
C1 .2274(7) .2957(11) .1439(12) .032(2) Uani d . 1 . . C
C2 .2460(7) .3119(12) .0162(17) .038(3) Uani d . 1 . . C
S3 .28893(19) .3763(3) .2535(3) .0410(7) Uani d . 1 . . S
S4 .32587(17) .4180(3) -.0129(5) .0431(7) Uani d . 1 . . S
C3 .3496(7) .4526(13) .1441(14) .042(3) Uani d . 1 . . C
S5 .4263(2) .5511(5) .1844(4) .0575(10) Uani d . 1 . . S
C4 .1033(6) -.0949(10) .009(2) .033(3) Uani d . 1 . . C
C5 .1673(9) -.1433(14) .0732(14) .047(3) Uani d . 1 . . C
H5 .1994 -.0808 .1160 .056 Uiso calc R 1 . . H
C6 .1832(10) -.2850(15) .0733(16) .057(4) Uani d . 1 . . C
H6 .2267 -.3184 .1148 .068 Uiso calc R 1 . . H
C7 .1343(12) -.3775(13) .012(3) .073(6) Uani d . 1 . . C
H7 .1465 -.4724 .0069 .087 Uiso calc R 1 . . H
C8 .0685(9) -.3300(13) -.0422(15) .053(4) Uani d . 1 . . C
H8 .0337 -.3943 -.0753 .063 Uiso calc R 1 . . H
C9 .0520(8) -.1884(12) -.0489(14) .044(3) Uani d . 1 . . C
H9 .0082 -.1564 -.0905 .053 Uiso calc R 1 . . H
C10 -.0077(6) .2859(10) -.0212(14) .033(3) Uani d . 1 . . C
C11 -.0379(10) .3305(17) -.1341(19) .045(4) Uani d . 1 . . C
H11 -.0197 .2943 -.2119 .054 Uiso calc R 1 . . H
C12 -.0940(9) .427(2) -.135(2) .057(5) Uani d . 1 . . C
H12 -.1150 .4542 -.2142 .069 Uiso calc R 1 . . H
C13 -.1208(8) .4854(15) -.023(2) .059(5) Uani d . 1 . . C
H13 -.1591 .5530 -.0271 .070 Uiso calc R 1 . . H
C14 -.0919(10) .445(2) .094(2) .064(6) Uani d . 1 . . C
H14 -.1097 .4852 .1706 .077 Uiso calc R 1 . . H
C15 -.0335(11) .3404(19) .096(2) .052(4) Uani d . 1 . . C
H15 -.0131 .3092 .1740 .063 Uiso calc R 1 . . H

loop_
_atom_site_aniso_label
_atom_site_aniso_U_11
_atom_site_aniso_U_22
_atom_site_aniso_U_33
_atom_site_aniso_U_12
_atom_site_aniso_U_13
_atom_site_aniso_U_23
Pb1 .03712(19) .02808(14) .0497(2) .00494(15) -.0089(3) -.0037(4)
S1 .0466(18) .0458(15) .0383(18) -.0138(14) -.0006(14) -.0028(13)
S2 .049(2) .058(2) .0335(18) -.0018(16) .0024(15) -.0090(15)
C1 .034(6) .033(5) .030(6) -.001(5) .000(5) -.003(4)
C2 .032(5) .045(5) .038(9) -.002(4) .000(6) -.012(6)
S3 .0404(16) .0501(16) .0326(16) -.0116(14) -.0012(12) -.0051(13)
S4 .0383(13) .0511(13) .040(2) -.0023(11) .0042(18) -.0010(19)
C3 .037(7) .041(6) .049(8) -.003(5) .001(6) -.002(5)
S5 .050(2) .067(2) .056(2) -.0265(18) .0096(17) -.0075(18)
C4 .031(5) .033(4) .035(7) .007(3) .008(7) -.001(6)
C5 .051(8) .048(7) .042(8) .008(6) -.004(6) .001(6)
C6 .058(9) .052(7) .060(10) .028(7) -.010(7) -.009(7)
C7 .113(14) .034(5) .071(13) .012(7) .027(14) .004(8)
C8 .067(9) .031(5) .060(11) -.007(6) .013(7) -.010(5)
C9 .041(7) .035(5) .057(9) -.003(5) .006(6) -.006(5)
C10 .034(5) .031(4) .034(8) .006(4) -.001(5) -.002(5)
C11 .040(8) .040(7) .055(10) .008(6) -.001(7) .003(6)
C12 .048(10) .052(9) .072(14) .003(7) -.012(9) -.005(8)
C13 .043(7) .053(7) .079(15) .017(6) -.001(9) -.001(9)
C14 .066(12) .059(11) .068(14) .028(9) .015(9) -.012(10)
C15 .054(10) .052(9) .051(10) .005(7) .007(7) -.002(7)

loop_
_atom_type_symbol
_atom_type_description
_atom_type_scat_dispersion_real
_atom_type_scat_dispersion_imag
_atom_type_scat_source
C C .0033 .0016 'International Tables Vol C Tables 4.2.6.8 and 6.1.1.4'
H H .0000 .0000 'International Tables Vol C Tables 4.2.6.8 and 6.1.1.4'
Pb Pb -3.3944 10.1111 'International Tables Vol C Tables 4.2.6.8 and 6.1.1.4'
S S .1246 .1234 'International Tables Vol C Tables 4.2.6.8 and 6.1.1.4'

loop_
_geom_angle_atom_site_label_1
_geom_angle_atom_site_label_2
_geom_angle_atom_site_label_3
_geom_angle_site_symmetry_1
_geom_angle_site_symmetry_3
_geom_angle
C4 Pb1 C10 . . 139.6(4)
C4 Pb1 S2 . . 110.2(4)
C10 Pb1 S2 . . 104.5(3)
C4 Pb1 S1 . . 98.5(5)
C10 Pb1 S1 . . 103.3(3)
S2 Pb1 S1 . . 87.33(11)
C4 Pb1 S5 . 4_544 80.5(5)
C10 Pb1 S5 . 4_544 91.3(4)
S2 Pb1 S5 . 4_544 72.07(12)
S1 Pb1 S5 . 4_544 157.32(11)
C4 Pb1 S5 . 3_455 67.7(4)
C10 Pb1 S5 . 3_455 78.5(3)
S2 Pb1 S5 . 3_455 176.61(11)
S1 Pb1 S5 . 3_455 90.44(11)
S5 Pb1 S5 4_544 3_455 109.68(6)
C1 S1 Pb1 . . 96.9(4)
C2 S2 Pb1 . . 97.6(5)
C2 C1 S3 . . 115.5(9)
C2 C1 S1 . . 129.0(10)
S3 C1 S1 . . 115.6(7)
C1 C2 S2 . . 128.9(10)
C1 C2 S4 . . 114.9(11)
S2 C2 S4 . . 116.2(10)
C3 S3 C1 . . 98.2(6)
C3 S4 C2 . . 98.2(7)
S5 C3 S4 . . 122.3(8)
S5 C3 S3 . . 124.5(9)
S4 C3 S3 . . 113.1(7)
C5 C4 C9 . . 120.9(11)
C5 C4 Pb1 . . 117.8(9)
C9 C4 Pb1 . . 121.3(10)
C6 C5 C4 . . 119.4(14)
C6 C5 H5 . . 120.3
C4 C5 H5 . . 120.3
C5 C6 C7 . . 119.9(15)
C5 C6 H6 . . 120.1
C7 C6 H6 . . 120.1
C8 C7 C6 . . 120.1(11)
C8 C7 H7 . . 120.0
C6 C7 H7 . . 120.0
C7 C8 C9 . . 121.7(14)
C7 C8 H8 . . 119.2
C9 C8 H8 . . 119.2
C8 C9 C4 . . 117.8(14)
C8 C9 H9 . . 121.1
C4 C9 H9 . . 121.1
C11 C10 C15 . . 120.5(11)
C11 C10 Pb1 . . 124.9(11)
C15 C10 Pb1 . . 114.6(11)
C12 C11 C10 . . 120.7(18)
C12 C11 H11 . . 119.7
C10 C11 H11 . . 119.7
C11 C12 C13 . . 121(2)
C11 C12 H12 . . 119.3
C13 C12 H12 . . 119.3
C12 C13 C14 . . 120.5(13)
C12 C13 H13 . . 119.7
C14 C13 H13 . . 119.7
C13 C14 C15 . . 118.1(18)
C13 C14 H14 . . 120.9
C15 C14 H14 . . 120.9
C10 C15 C14 . . 118.8(18)
C10 C15 H15 . . 120.6
C14 C15 H15 . . 120.6

loop_
_geom_bond_atom_site_label_1
_geom_bond_atom_site_label_2
_geom_bond_site_symmetry_2
_geom_bond_distance
_geom_bond_publ_flag
Pb1 C4 . 2.185(10) ?
Pb1 C10 . 2.210(10) ?
Pb1 S2 . 2.561(4) ?
Pb1 S1 . 2.591(4) ?
Pb1 S5 4_544 3.322(4) ?
Pb1 S5 3_455 3.827(4) ?
S1 C1 . 1.742(12) ?
S2 C2 . 1.746(16) ?
C1 C2 . 1.37(2) ?
C1 S3 . 1.741(13) ?
C2 S4 . 1.752(12) ?
S3 C3 . 1.713(14) ?
S4 C3 . 1.706(15) ?
C3 S5 . 1.690(13) ?
C4 C5 . 1.384(19) ?
C4 C9 . 1.397(18) ?
C5 C6 . 1.378(19) ?
C5 H5 . .9300 ?
C6 C7 . 1.38(3) ?
C6 H6 . .9300 ?
C7 C8 . 1.36(3) ?
C7 H7 . .9300 ?
C8 C9 . 1.380(17) ?
C8 H8 . .9300 ?
C9 H9 . .9300 ?
C10 C11 . 1.35(2) ?
C10 C15 . 1.39(2) ?
C11 C12 . 1.34(3) ?
C11 H11 . .9300 ?
C12 C13 . 1.37(3) ?
C12 H12 . .9300 ?
C13 C14 . 1.37(3) ?
C13 H13 . .9300 ?
C14 C15 . 1.43(3) ?
C14 H14 . .9300 ?
C15 H15 . .9300 ?
